data_1552716
loop_
_publ_author_name
'Cai, Kang'
'Shi, Yi'
'Cao, Changsu'
'Vemuri, Suneal'
'Cui, Binbin'
'Shen, Dengke'
'Wu, Huang'
'Zhang, Long'
'Qiu, Yunyan'
'Chen, Hongliang'
'Jiao, Yang'
'Stern, Charlotte L.'
'Alsubaie, Fehaid M.'
'Xiao, Hai'
'Li, Jun'
'Stoddart, J. Fraser'

_publ_section_title
;
 Tuning radical interactions in trisradical tricationic complexes by
 varying host-cavity sizes.
;
_journal_issue 1
_journal_name_full 'Chemical science'
_journal_page_first 107
_journal_page_last 112
_journal_paper_doi 10.1039/c9sc04860j
_journal_volume 11
_journal_year 2020
_chemical_formula_moiety 'C36 H32 N4, 4(F6 P)'
_chemical_formula_sum 'C36 H32 F24 N4 P4'
_chemical_formula_weight 1100.53
_space_group_crystal_system monoclinic
_space_group_IT_number 14
_space_group_name_Hall '-P 2ybc'
_space_group_name_H-M_alt 'P 1 21/c 1'
_atom_sites_solution_hydrogens geom
_atom_sites_solution_primary dual
_audit_creation_date 2017-09-19
_audit_creation_method
;
Olex2 1.2
(compiled 2017.08.10 svn.r3458 for OlexSys, GUI svn.r5381)
;
_audit_update_record
;
2019-09-24 deposited with the CCDC.	2019-11-01 downloaded from the CCDC.
;
_cell_angle_alpha 90
_cell_angle_beta 91.831(8)
_cell_angle_gamma 90
_cell_formula_units_Z 2
_cell_length_a 7.4563(11)
_cell_length_b 20.125(3)
_cell_length_c 13.948(2)
_cell_measurement_reflns_used 6342
_cell_measurement_temperature 100(2)
_cell_measurement_theta_max 65.030
_cell_measurement_theta_min 4.394
_cell_volume 2091.9(5)
_computing_cell_refinement 'SAINT V8.38A (?, 2016)'
_computing_data_collection 'APEX2 V2014.11-0 (Bruker, 2014)'
_computing_data_reduction 'SAINT V8.38A (?, 2016)'
_computing_molecular_graphics 'Olex2 (Dolomanov et al., 2009)'
_computing_publication_material 'Olex2 (Dolomanov et al., 2009)'
_computing_structure_refinement 'ShelXL (Sheldrick, 2015)'
_computing_structure_solution 'ShelXT (Sheldrick, 2015)'
_diffrn_ambient_temperature 99.99
_diffrn_detector_area_resol_mean 8
_diffrn_measured_fraction_theta_full 0.992
_diffrn_measured_fraction_theta_max 0.992
_diffrn_measurement_device_type 'Bruker Kappa APEX CCD area detector'
_diffrn_measurement_method '\w and \f scans'
_diffrn_radiation_monochromator 'MX optics'
_diffrn_radiation_type CuK\a
_diffrn_radiation_wavelength 1.54178
_diffrn_reflns_av_R_equivalents 0.0346
_diffrn_reflns_av_unetI/netI 0.0371
_diffrn_reflns_Laue_measured_fraction_full 0.992
_diffrn_reflns_Laue_measured_fraction_max 0.992
_diffrn_reflns_limit_h_max 8
_diffrn_reflns_limit_h_min -8
_diffrn_reflns_limit_k_max 23
_diffrn_reflns_limit_k_min -23
_diffrn_reflns_limit_l_max 16
_diffrn_reflns_limit_l_min -15
_diffrn_reflns_number 12508
_diffrn_reflns_point_group_measured_fraction_full 0.992
_diffrn_reflns_point_group_measured_fraction_max 0.992
_diffrn_reflns_theta_full 65.074
_diffrn_reflns_theta_max 65.074
_diffrn_reflns_theta_min 3.857
_diffrn_source microsource
_exptl_absorpt_coefficient_mu 3.004
_exptl_absorpt_correction_T_max 0.7526
_exptl_absorpt_correction_T_min 0.6070
_exptl_absorpt_correction_type multi-scan
_exptl_absorpt_process_details
'SADABS-2016/2 (Bruker,2016/2) was used for absorption correction. wR2(int) was 0.1298 before and 0.0465 after correction. The Ratio of minimum to maximum transmission is 0.8065. The \l/2 correction factor is Not present.'
_exptl_crystal_colour yellow
_exptl_crystal_density_diffrn 1.747
_exptl_crystal_description needle
_exptl_crystal_F_000 1104
_exptl_crystal_recrystallization_method 'The material was recrystallised from --- by as supplied'
_exptl_crystal_size_max 0.473
_exptl_crystal_size_mid 0.02
_exptl_crystal_size_min 0.019
_refine_diff_density_max 0.461
_refine_diff_density_min -0.350
_refine_diff_density_rms 0.055
_refine_ls_extinction_method none
_refine_ls_goodness_of_fit_ref 1.066
_refine_ls_hydrogen_treatment constr
_refine_ls_matrix_type full
_refine_ls_number_parameters 398
_refine_ls_number_reflns 3544
_refine_ls_number_restraints 54
_refine_ls_restrained_S_all 1.068
_refine_ls_R_factor_all 0.0573
_refine_ls_R_factor_gt 0.0485
_refine_ls_shift/su_max 0.000
_refine_ls_shift/su_mean 0.000
_refine_ls_structure_factor_coef Fsqd
_refine_ls_weighting_details 'w=1/[\s^2^(Fo^2^)+(0.0447P)^2^+2.8834P] where P=(Fo^2^+2Fc^2^)/3'
_refine_ls_weighting_scheme calc
_refine_ls_wR_factor_gt 0.1188
_refine_ls_wR_factor_ref 0.1248
_reflns_Friedel_coverage 0.000
_reflns_number_gt 2993
_reflns_number_total 3544
_reflns_threshold_expression 'I > 2\s(I)'
_cod_data_source_file c9sc04860j2.cif
_cod_data_source_block cx1072
_cod_depositor_comments
;Adding full bibliography for 1552713--1552722.cif.

 Adding full bibliography for 1552713--1552722.cif.
;
_cod_original_cell_volume 2092.0(5)
_cod_database_code 1552716
_shelx_shelxl_version_number 2017/1
_shelx_space_group_comment
;
The symmetry employed for this shelxl refinement is uniquely defined
by the following loop, which should always be used as a source of
symmetry information in preference to the above space-group names.
They are only intended as comments.
;
_shelx_estimated_absorpt_t_max 0.945
_shelx_estimated_absorpt_t_min 0.331
_olex2_refinement_description
;
1. Fixed Uiso
 At 1.2 times of:
  All C(H) groups, All C(H,H,H,H) groups
2. Rigid bond restraints
 C13, C19, F3, F3A, F4, F4A, F5, F5A, F6, F6A
 with sigma for 1-2 distances of 0.01 and sigma for 1-3 distances of 0.01
3. Uiso/Uaniso restraints and constraints
C13 \\sim C19 \\sim F3 \\sim F3A \\sim F4 \\sim F4A \\sim F5 \\sim F5A \\sim F6
\\sim F6A: within 2A with sigma of 0.01 and sigma for terminal atoms of 0.02
4. Others
 Sof(F3A)=Sof(F4A)=Sof(F5A)=Sof(F6A)=1-FVAR(1)
 Sof(F3)=Sof(F4)=Sof(F5)=Sof(F6)=FVAR(1)
 Fixed Sof: H1BC(0.5) H1BD(0.5) H1AA(0.5) H1AB(0.5) H12C(0.5) H12D(0.5)
 H12A(0.5) H12B(0.5) C13(0.5) C14(0.5) H14(0.5) C15(0.5) H15(0.5) C16(0.5)
 H16(0.5) C17(0.5) C18(0.5) H18(0.5) C19(0.5) C20(0.5) H20(0.5) C21(0.5)
 H21(0.5) C22(0.5) C23(0.5) H23(0.5) C24(0.5) H24(0.5)
5.a Secondary CH2 refined with riding coordinates:
 C1(H1BC,H1BD), C1(H1AA,H1AB), C12(H12C,H12D), C12(H12A,H12B)
5.b Aromatic/amide H refined with riding coordinates:
 C2(H2), C3(H3), C5(H5), C6(H6), C8(H8), C9(H9), C10(H10), C11(H11), C14(H14),
 C15(H15), C16(H16), C18(H18), C20(H20), C21(H21), C23(H23), C24(H24)
;
_olex2_date_sample_data_collection 2017-09-18
_olex2_date_sample_submission 2017-09-18
_olex2_diffrn_ambient_temperature_device 'Oxford Cryosystems'
_olex2_exptl_crystal_mounting_method 'The crystal was mounted on a MITIGEN holder in Paratone oil'
_olex2_submission_original_sample_id cx1072
_olex2_submission_special_instructions 'No special instructions were received'

loop_
_space_group_symop_operation_xyz
'x, y, z'
'-x, y+1/2, -z+1/2'
'-x, -y, -z'
'x, -y-1/2, z-1/2'

loop_
_atom_site_label
_atom_site_type_symbol
_atom_site_fract_x
_atom_site_fract_y
_atom_site_fract_z
_atom_site_U_iso_or_equiv
_atom_site_adp_type
_atom_site_occupancy
_atom_site_site_symmetry_order
_atom_site_calc_flag
_atom_site_refinement_flags_posn
_atom_site_refinement_flags_adp
_atom_site_refinement_flags_occupancy
_atom_site_disorder_assembly
_atom_site_disorder_group
N1 N 0.5856(4) 0.72524(15) 0.4719(2) 0.0518(8) Uani 1 1 d . . . . .
N2 N 0.4741(4) 0.47596(15) 0.8141(2) 0.0491(7) Uani 1 1 d . . . . .
C1 C 0.6033(6) 0.7714(2) 0.3872(4) 0.0761(14) Uani 1 1 d . . . . .
H1BC H 0.700880 0.803753 0.400455 0.091 Uiso 0.5 1 calc R . P A 2
H1BD H 0.490076 0.796279 0.375891 0.091 Uiso 0.5 1 calc R . P A 2
H1AA H 0.498896 0.801782 0.383920 0.091 Uiso 0.5 1 calc R . P B 1
H1AB H 0.712805 0.798680 0.396776 0.091 Uiso 0.5 1 calc R . P B 1
C2 C 0.4299(5) 0.72084(16) 0.5178(3) 0.0483(9) Uani 1 1 d . . . . .
H2 H 0.334058 0.750042 0.500672 0.058 Uiso 1 1 calc R . . . .
C3 C 0.4077(4) 0.67492(16) 0.5888(2) 0.0412(8) Uani 1 1 d . . . . .
H3 H 0.297251 0.672622 0.620757 0.049 Uiso 1 1 calc R . . . .
C4 C 0.5471(4) 0.63143(15) 0.6145(2) 0.0337(7) Uani 1 1 d . . . . .
C5 C 0.7090(4) 0.63887(17) 0.5682(2) 0.0412(8) Uani 1 1 d . . . . .
H5 H 0.808367 0.611344 0.585535 0.049 Uiso 1 1 calc R . . . .
C6 C 0.7253(5) 0.68579(19) 0.4977(3) 0.0529(9) Uani 1 1 d . . . . .
H6 H 0.836092 0.690564 0.466644 0.063 Uiso 1 1 calc R . . . .
C7 C 0.5214(4) 0.57817(15) 0.6861(2) 0.0340(7) Uani 1 1 d . . . . .
C8 C 0.3625(4) 0.54090(16) 0.6849(2) 0.0405(8) Uani 1 1 d . . . . .
H8 H 0.268735 0.550664 0.639329 0.049 Uiso 1 1 calc R . . . .
C9 C 0.3429(4) 0.49079(18) 0.7489(3) 0.0502(9) Uani 1 1 d . . . . .
H9 H 0.234880 0.465749 0.747707 0.060 Uiso 1 1 calc R . . . .
C10 C 0.6282(4) 0.51142(17) 0.8178(2) 0.0401(8) Uani 1 1 d . . . . .
H10 H 0.719105 0.500962 0.864615 0.048 Uiso 1 1 calc R . . . .
C11 C 0.6541(4) 0.56219(16) 0.7547(2) 0.0356(7) Uani 1 1 d . . . . .
H11 H 0.763111 0.586651 0.757587 0.043 Uiso 1 1 calc R . . . .
C12 C 0.4485(6) 0.4187(2) 0.8824(3) 0.0681(12) Uani 1 1 d . . . . .
H12C H 0.360795 0.431660 0.930869 0.082 Uiso 0.5 1 calc R . P C 2
H12D H 0.563942 0.408922 0.916521 0.082 Uiso 0.5 1 calc R . P C 2
H12A H 0.558411 0.412447 0.923108 0.082 Uiso 0.5 1 calc R . P D 1
H12B H 0.347666 0.428403 0.924760 0.082 Uiso 0.5 1 calc R . P D 1
C13 C 0.376(3) 0.3509(13) 0.826(2) 0.040(3) Uani 0.5 1 d . U P E 2
C14 C 0.2023(13) 0.3406(6) 0.8542(8) 0.056(3) Uani 0.5 1 d . . P E 2
H14 H 0.149019 0.368565 0.900214 0.067 Uiso 0.5 1 calc R . P E 2
C15 C 0.1111(10) 0.2891(5) 0.8137(7) 0.071(3) Uani 0.5 1 d . . P E 2
H15 H -0.001399 0.276405 0.838074 0.085 Uiso 0.5 1 calc R . P E 2
C16 C 0.1797(14) 0.2546(5) 0.7371(9) 0.063(3) Uani 0.5 1 d . . P E 2
H16 H 0.115118 0.220124 0.704908 0.075 Uiso 0.5 1 calc R . P E 2
C17 C 0.350(3) 0.2743(8) 0.7109(14) 0.038(4) Uani 0.5 1 d . . P E 2
C18 C 0.4436(8) 0.3234(3) 0.7475(4) 0.0348(14) Uani 0.5 1 d . . P E 2
H18 H 0.551611 0.338627 0.720589 0.042 Uiso 0.5 1 calc R . P E 2
C19 C 0.415(3) 0.3657(11) 0.834(2) 0.034(3) Uani 0.5 1 d . U P E 1
C20 C 0.2569(14) 0.3313(5) 0.8138(7) 0.044(2) Uani 0.5 1 d . . P E 1
H20 H 0.154320 0.341839 0.849501 0.052 Uiso 0.5 1 calc R . P E 1
C21 C 0.2411(14) 0.2821(5) 0.7441(7) 0.043(2) Uani 0.5 1 d . . P E 1
H21 H 0.126817 0.262593 0.731311 0.052 Uiso 0.5 1 calc R . P E 1
C22 C 0.388(2) 0.2600(7) 0.6915(13) 0.029(3) Uani 0.5 1 d . . P E 1
C23 C 0.5629(8) 0.2852(3) 0.7278(5) 0.0416(16) Uani 0.5 1 d . . P E 1
H23 H 0.669739 0.267852 0.702294 0.050 Uiso 0.5 1 calc R . P E 1
C24 C 0.5753(7) 0.3331(3) 0.7976(4) 0.0399(15) Uani 0.5 1 d . . P E 1
H24 H 0.690240 0.345532 0.822932 0.048 Uiso 0.5 1 calc R . P E 1
P1 P 0.10173(11) 0.60753(4) 0.92571(6) 0.0426(3) Uani 1 1 d . . . . .
F1 F -0.1105(2) 0.60388(10) 0.93753(15) 0.0515(5) Uani 1 1 d . . . . .
F2 F 0.3139(3) 0.61183(14) 0.91311(18) 0.0740(7) Uani 1 1 d . . . . .
F3 F 0.0745(3) 0.62085(16) 0.81325(18) 0.0590(7) Uani 0.908(4) 1 d . U P F 1
F3A F 0.071(3) 0.5550(15) 0.842(2) 0.064(6) Uani 0.092(4) 1 d . U P F 2
F4 F 0.0935(4) 0.68570(13) 0.9458(2) 0.0728(9) Uani 0.908(4) 1 d . U P F 1
F4A F 0.052(4) 0.6601(16) 0.849(2) 0.069(6) Uani 0.092(4) 1 d . U P F 2
F5 F 0.1283(3) 0.5944(2) 1.03769(19) 0.0739(10) Uani 0.908(4) 1 d . U P F 1
F5A F 0.157(3) 0.6525(14) 1.009(2) 0.064(6) Uani 0.092(4) 1 d . U P F 2
F6 F 0.1065(4) 0.53062(13) 0.9051(3) 0.0746(9) Uani 0.908(4) 1 d . U P F 1
F6A F 0.151(3) 0.5497(15) 0.992(3) 0.064(6) Uani 0.092(4) 1 d . U P F 2
P2 P 0.88323(10) 0.41577(4) 0.61172(5) 0.0340(2) Uani 1 1 d . . . . .
F7 F 0.6694(2) 0.41773(10) 0.60483(14) 0.0504(5) Uani 1 1 d . . . . .
F8 F 1.0986(2) 0.41343(10) 0.61808(15) 0.0533(5) Uani 1 1 d . . . . .
F9 F 0.8910(2) 0.41061(10) 0.49735(12) 0.0431(5) Uani 1 1 d . . . . .
F10 F 0.8927(3) 0.49421(10) 0.60879(16) 0.0574(6) Uani 1 1 d . . . . .
F11 F 0.8793(3) 0.41853(11) 0.72653(14) 0.0620(6) Uani 1 1 d . . . . .
F12 F 0.8776(3) 0.33623(10) 0.61640(14) 0.0520(5) Uani 1 1 d . . . . .

loop_
_atom_site_aniso_label
_atom_site_aniso_U_11
_atom_site_aniso_U_22
_atom_site_aniso_U_33
_atom_site_aniso_U_23
_atom_site_aniso_U_13
_atom_site_aniso_U_12
N1 0.0560(19) 0.0441(17) 0.0549(18) 0.0023(13) -0.0053(14) 0.0279(14)
N2 0.0403(15) 0.0554(18) 0.0498(17) 0.0049(14) -0.0269(13) -0.0023(13)
C1 0.079(3) 0.057(3) 0.092(4) 0.034(3) 0.004(3) 0.036(2)
C2 0.0422(19) 0.0329(18) 0.068(2) -0.0103(16) -0.0220(16) 0.0152(14)
C3 0.0310(16) 0.0360(18) 0.055(2) -0.0118(15) -0.0147(14) 0.0094(13)
C4 0.0336(15) 0.0336(16) 0.0328(15) -0.0167(12) -0.0170(12) 0.0088(12)
C5 0.0379(17) 0.048(2) 0.0370(16) -0.0033(14) -0.0060(13) 0.0232(14)
C6 0.051(2) 0.054(2) 0.054(2) 0.0058(17) 0.0037(16) 0.0287(17)
C7 0.0342(15) 0.0378(17) 0.0292(15) -0.0145(12) -0.0131(12) 0.0125(12)
C8 0.0339(16) 0.0420(18) 0.0441(18) -0.0053(14) -0.0243(13) 0.0052(13)
C9 0.0388(18) 0.052(2) 0.057(2) 0.0013(17) -0.0302(16) -0.0016(15)
C10 0.0306(15) 0.055(2) 0.0336(16) -0.0089(14) -0.0185(12) 0.0076(14)
C11 0.0246(14) 0.0487(19) 0.0327(15) -0.0145(14) -0.0099(11) 0.0062(13)
C12 0.058(2) 0.080(3) 0.064(3) 0.025(2) -0.041(2) -0.009(2)
C13 0.042(11) 0.036(10) 0.042(5) 0.008(7) 0.007(7) -0.029(5)
C14 0.026(5) 0.097(8) 0.045(6) 0.020(6) 0.001(4) -0.003(4)
C15 0.035(4) 0.106(8) 0.073(6) 0.049(6) 0.004(4) -0.009(4)
C16 0.047(6) 0.052(6) 0.086(7) 0.036(5) -0.035(5) -0.026(5)
C17 0.069(12) 0.016(7) 0.028(7) 0.000(5) 0.002(6) 0.006(6)
C18 0.027(3) 0.041(4) 0.036(3) 0.019(3) -0.007(3) -0.004(3)
C19 0.039(9) 0.028(9) 0.036(6) 0.014(7) 0.005(6) -0.024(5)
C20 0.028(6) 0.053(6) 0.049(6) 0.029(5) 0.001(4) 0.001(4)
C21 0.025(5) 0.046(6) 0.057(6) 0.028(5) -0.011(4) -0.002(4)
C22 0.039(6) 0.013(7) 0.034(8) -0.003(5) 0.006(4) -0.001(4)
C23 0.021(3) 0.051(4) 0.052(4) 0.024(3) -0.003(3) 0.005(3)
C24 0.022(3) 0.062(4) 0.035(3) 0.019(3) -0.007(2) -0.004(3)
P1 0.0335(4) 0.0409(5) 0.0518(5) 0.0153(4) -0.0223(4) -0.0128(3)
F1 0.0344(10) 0.0530(12) 0.0659(13) -0.0017(9) -0.0178(9) -0.0104(8)
F2 0.0347(11) 0.107(2) 0.0792(16) 0.0197(14) -0.0183(10) -0.0205(11)
F3 0.0522(14) 0.073(2) 0.0505(14) 0.0129(13) -0.0182(11) -0.0026(13)
F3A 0.037(9) 0.074(12) 0.080(12) -0.008(11) -0.004(9) -0.019(9)
F4 0.0750(18) 0.0413(14) 0.101(2) -0.0022(14) -0.0147(15) -0.0281(12)
F4A 0.066(11) 0.059(12) 0.083(12) 0.029(10) 0.008(10) 0.011(10)
F5 0.0461(14) 0.119(3) 0.0554(16) 0.0297(17) -0.0242(12) -0.0017(16)
F5A 0.032(9) 0.067(11) 0.092(12) -0.010(11) -0.010(9) -0.016(9)
F6 0.0708(18) 0.0422(15) 0.112(3) 0.0158(15) 0.0158(18) -0.0029(12)
F6A 0.031(9) 0.067(11) 0.094(12) 0.041(10) -0.020(10) -0.021(9)
P2 0.0303(4) 0.0347(5) 0.0367(4) 0.0010(3) -0.0041(3) 0.0068(3)
F7 0.0295(9) 0.0622(13) 0.0601(12) 0.0155(10) 0.0080(8) 0.0101(8)
F8 0.0318(10) 0.0677(14) 0.0593(12) -0.0261(10) -0.0149(8) 0.0063(9)
F9 0.0283(9) 0.0631(13) 0.0373(10) 0.0040(8) -0.0056(7) 0.0007(8)
F10 0.0622(13) 0.0389(12) 0.0725(14) 0.0014(9) 0.0205(11) 0.0065(9)
F11 0.0778(15) 0.0688(15) 0.0391(11) -0.0034(10) -0.0016(10) 0.0131(11)
F12 0.0585(12) 0.0391(11) 0.0578(12) 0.0060(9) -0.0060(9) 0.0122(9)

loop_
_atom_type_symbol
_atom_type_description
_atom_type_scat_dispersion_real
_atom_type_scat_dispersion_imag
_atom_type_scat_source
C C 0.0181 0.0091 'International Tables Vol C Tables 4.2.6.8 and 6.1.1.4'
H H 0.0000 0.0000 'International Tables Vol C Tables 4.2.6.8 and 6.1.1.4'
F F 0.0727 0.0534 'International Tables Vol C Tables 4.2.6.8 and 6.1.1.4'
N N 0.0311 0.0180 'International Tables Vol C Tables 4.2.6.8 and 6.1.1.4'
P P 0.2955 0.4335 'International Tables Vol C Tables 4.2.6.8 and 6.1.1.4'

loop_
_geom_angle_atom_site_label_1
_geom_angle_atom_site_label_2
_geom_angle_atom_site_label_3
_geom_angle
_geom_angle_site_symmetry_1
_geom_angle_site_symmetry_3
C2 N1 C1 120.7(3) . .
C2 N1 C6 120.3(3) . .
C6 N1 C1 118.9(3) . .
C9 N2 C10 120.4(3) . .
C9 N2 C12 119.4(3) . .
C10 N2 C12 120.2(3) . .
N1 C1 H1BC 109.9 . .
N1 C1 H1BD 109.9 . .
N1 C1 H1AA 109.1 . .
N1 C1 H1AB 109.1 . .
N1 C1 C17 108.9(7) . 3_666
H1BC C1 H1BD 108.3 . .
H1AA C1 H1AB 107.9 . .
C17 C1 H1BC 109.9 3_666 .
C17 C1 H1BD 109.9 3_666 .
C22 C1 N1 112.3(9) 3_666 .
C22 C1 H1AA 109.1 3_666 .
C22 C1 H1AB 109.1 3_666 .
C22 C1 C17 9.7(14) 3_666 3_666
N1 C2 H2 119.5 . .
N1 C2 C3 121.0(3) . .
C3 C2 H2 119.5 . .
C2 C3 H3 119.9 . .
C2 C3 C4 120.2(3) . .
C4 C3 H3 119.9 . .
C3 C4 C7 121.0(3) . .
C5 C4 C3 117.5(3) . .
C5 C4 C7 121.5(3) . .
C4 C5 H5 119.9 . .
C6 C5 C4 120.2(3) . .
C6 C5 H5 119.9 . .
N1 C6 C5 120.7(3) . .
N1 C6 H6 119.6 . .
C5 C6 H6 119.6 . .
C8 C7 C4 120.4(2) . .
C11 C7 C4 121.7(3) . .
C11 C7 C8 117.8(3) . .
C7 C8 H8 120.1 . .
C9 C8 C7 119.8(3) . .
C9 C8 H8 120.1 . .
N2 C9 C8 121.2(3) . .
N2 C9 H9 119.4 . .
C8 C9 H9 119.4 . .
N2 C10 H10 119.7 . .
N2 C10 C11 120.5(3) . .
C11 C10 H10 119.7 . .
C7 C11 H11 119.9 . .
C10 C11 C7 120.2(3) . .
C10 C11 H11 119.9 . .
N2 C12 H12C 109.2 . .
N2 C12 H12D 109.2 . .
N2 C12 H12A 109.9 . .
N2 C12 H12B 109.9 . .
N2 C12 C13 111.9(10) . .
H12C C12 H12D 107.9 . .
H12A C12 H12B 108.3 . .
C13 C12 H12C 109.2 . .
C13 C12 H12D 109.2 . .
C19 C12 N2 109.1(12) . .
C19 C12 H12A 109.9 . .
C19 C12 H12B 109.9 . .
C14 C13 C12 106(2) . .
C18 C13 C12 127.1(14) . .
C18 C13 C14 123.6(16) . .
C13 C14 H14 121.4 . .
C15 C14 C13 117.3(16) . .
C15 C14 H14 121.4 . .
C14 C15 H15 119.6 . .
C14 C15 C16 120.8(8) . .
C16 C15 H15 119.6 . .
C15 C16 H16 122.5 . .
C15 C16 C17 115.0(12) . .
C17 C16 H16 122.5 . .
C18 C17 C16 126.4(13) . .
C13 C18 H18 122.5 . .
C17 C18 C13 115.1(11) . .
C17 C18 H18 122.5 . .
C12 C19 C20 132(3) . .
C12 C19 C24 114.0(14) . .
C20 C19 C24 113.8(18) . .
C19 C20 H20 118.4 . .
C19 C20 C21 123.3(15) . .
C21 C20 H20 118.4 . .
C20 C21 H21 118.7 . .
C20 C21 C22 122.6(11) . .
C22 C21 H21 118.7 . .
C1 C22 C21 131.9(16) 3_666 .
C1 C22 C23 113.6(11) 3_666 .
C21 C22 C23 113.9(11) . .
C22 C23 H23 119.1 . .
C24 C23 C22 121.8(7) . .
C24 C23 H23 119.1 . .
C19 C24 H24 119.3 . .
C23 C24 C19 121.5(9) . .
C23 C24 H24 119.3 . .
F1 P1 F2 179.40(14) . .
F1 P1 F4 89.06(13) . .
F3 P1 F1 90.79(12) . .
F3 P1 F2 88.75(13) . .
F3 P1 F4 90.14(16) . .
F3A P1 F1 85.7(8) . .
F3A P1 F2 94.3(8) . .
F4 P1 F2 90.55(14) . .
F4A P1 F1 83.4(10) . .
F4A P1 F2 96.0(10) . .
F4A P1 F3A 85.5(18) . .
F5 P1 F1 89.06(13) . .
F5 P1 F2 91.40(13) . .
F5 P1 F3 179.83(19) . .
F5 P1 F4 89.80(18) . .
F5A P1 F1 101.3(9) . .
F5A P1 F2 78.7(9) . .
F5A P1 F3A 171.6(14) . .
F5A P1 F4A 99.9(19) . .
F5A P1 F6A 86.6(18) . .
F6 P1 F1 90.10(13) . .
F6 P1 F2 90.28(15) . .
F6 P1 F3 89.33(18) . .
F6 P1 F4 179.00(17) . .
F6 P1 F5 90.73(19) . .
F6A P1 F1 97.1(9) . .
F6A P1 F2 83.5(9) . .
F6A P1 F3A 87.9(19) . .
F6A P1 F4A 173(2) . .
F7 P2 F8 179.61(13) . .
F7 P2 F9 90.54(10) . .
F7 P2 F11 90.51(12) . .
F7 P2 F12 90.00(11) . .
F9 P2 F8 89.16(10) . .
F9 P2 F11 178.00(12) . .
F9 P2 F12 88.72(11) . .
F10 P2 F7 91.11(11) . .
F10 P2 F8 89.14(11) . .
F10 P2 F9 92.07(11) . .
F10 P2 F11 89.62(12) . .
F10 P2 F12 178.64(12) . .
F11 P2 F8 89.78(12) . .
F12 P2 F8 89.76(11) . .
F12 P2 F11 89.57(12) . .

loop_
_geom_bond_atom_site_label_1
_geom_bond_atom_site_label_2
_geom_bond_distance
_geom_bond_site_symmetry_2
N1 C1 1.512(5) .
N1 C2 1.346(5) .
N1 C6 1.349(4) .
N2 C9 1.348(4) .
N2 C10 1.352(4) .
N2 C12 1.511(5) .
C1 H1BC 0.9900 .
C1 H1BD 0.9900 .
C1 H1AA 0.9900 .
C1 H1AB 0.9900 .
C1 C17 1.694(14) 3_666
C1 C22 1.269(15) 3_666
C2 H2 0.9500 .
C2 C3 1.368(5) .
C3 H3 0.9500 .
C3 C4 1.397(4) .
C4 C5 1.395(4) .
C4 C7 1.482(5) .
C5 H5 0.9500 .
C5 C6 1.371(5) .
C6 H6 0.9500 .
C7 C8 1.402(4) .
C7 C11 1.392(4) .
C8 H8 0.9500 .
C8 C9 1.358(5) .
C9 H9 0.9500 .
C10 H10 0.9500 .
C10 C11 1.366(5) .
C11 H11 0.9500 .
C12 H12C 0.9900 .
C12 H12D 0.9900 .
C12 H12A 0.9900 .
C12 H12B 0.9900 .
C12 C13 1.66(2) .
C12 C19 1.28(2) .
C13 C14 1.38(2) .
C13 C18 1.34(3) .
C14 H14 0.9500 .
C14 C15 1.354(16) .
C15 H15 0.9500 .
C15 C16 1.384(16) .
C16 H16 0.9500 .
C16 C17 1.39(2) .
C17 C18 1.30(2) .
C18 H18 0.9500 .
C19 C20 1.389(15) .
C19 C24 1.47(3) .
C20 H20 0.9500 .
C20 C21 1.390(16) .
C21 H21 0.9500 .
C21 C22 1.410(14) .
C22 C23 1.47(2) .
C23 H23 0.9500 .
C23 C24 1.370(10) .
C24 H24 0.9500 .
P1 F1 1.598(2) .
P1 F2 1.600(2) .
P1 F3 1.598(2) .
P1 F3A 1.59(3) .
P1 F4 1.599(3) .
P1 F4A 1.54(3) .
P1 F5 1.590(3) .
P1 F5A 1.52(2) .
P1 F6 1.575(3) .
P1 F6A 1.52(2) .
P2 F7 1.5944(19) .
P2 F8 1.6060(19) .
P2 F9 1.6014(19) .
P2 F10 1.581(2) .
P2 F11 1.604(2) .
P2 F12 1.603(2) .
